data_2229328
loop_
_publ_author_name
'Himmelspach, Alexander'
'Reiss, Guido J.'
'Finze, Maik'

_publ_section_title
;
 2-Azaniumylcarba-<i>closo</i>-dodecaborate ethanol monosolvate
;
_journal_coeditor_code BR2161
_journal_issue 3
_journal_name_full 'Acta Crystallographica Section E'
_journal_page_first o704
_journal_paper_doi 10.1107/S1600536811006222
_journal_volume 67
_journal_year 2011
_chemical_formula_iupac 'C H14 B11 N, C2 H6 O'
_chemical_formula_moiety 'C H14 B11 N, C2 H6 O'
_chemical_formula_sum 'C3 H20 B11 N O'
_chemical_formula_weight 205.11
_chemical_name_systematic
;
2-Azaniumylcarba-<i>closo</i>-dodecaborate ethanol monosolvate
;
_space_group_IT_number 14
_symmetry_cell_setting monoclinic
_symmetry_space_group_name_Hall '-P 2ybc'
_symmetry_space_group_name_H-M 'P 1 21/c 1'
_atom_sites_solution_hydrogens difmap
_atom_sites_solution_primary direct
_atom_sites_solution_secondary difmap
_audit_creation_method SHELXL-97
_cell_angle_alpha 90.00
_cell_angle_beta 97.519(3)
_cell_angle_gamma 90.00
_cell_formula_units_Z 4
_cell_length_a 9.5753(2)
_cell_length_b 9.2549(2)
_cell_length_c 13.9095(5)
_cell_measurement_reflns_used 48838
_cell_measurement_temperature 120(2)
_cell_measurement_theta_max 35.3507
_cell_measurement_theta_min 2.9553
_cell_volume 1222.04(6)
_computing_cell_refinement
;
<i>CrysAlis PRO</i> (Oxford Diffraction, 2009)
;
_computing_data_collection
;
<i>CrysAlis PRO</i> (Oxford Diffraction, 2009)
;
_computing_data_reduction
;
<i>CrysAlis PRO</i> (Oxford Diffraction, 2009)
;
_computing_molecular_graphics 'DIAMOND (Brandenburg, 2011)'
_computing_publication_material 'SHELXL97 (Sheldrick, 2008)'
_computing_structure_refinement 'SHELXL97 (Sheldrick, 2008)'
_computing_structure_solution 'SHELXS97 (Sheldrick, 2008)'
_diffrn_ambient_temperature 120(2)
_diffrn_measured_fraction_theta_full 0.997
_diffrn_measured_fraction_theta_max 0.997
_diffrn_measurement_device_type 'Oxford Diffraction Xcalibur Eos'
_diffrn_measurement_method \w
_diffrn_radiation_monochromator graphite
_diffrn_radiation_source 'fine-focus sealed tube'
_diffrn_radiation_type MoK\a
_diffrn_radiation_wavelength 0.71073
_diffrn_reflns_av_R_equivalents 0.0300
_diffrn_reflns_av_sigmaI/netI 0.0090
_diffrn_reflns_limit_h_max 13
_diffrn_reflns_limit_h_min -13
_diffrn_reflns_limit_k_max 13
_diffrn_reflns_limit_k_min -13
_diffrn_reflns_limit_l_max 19
_diffrn_reflns_limit_l_min -19
_diffrn_reflns_number 61096
_diffrn_reflns_theta_full 30.00
_diffrn_reflns_theta_max 30.00
_diffrn_reflns_theta_min 4.29
_diffrn_standards_decay_% 0
_diffrn_standards_interval_time 60
_diffrn_standards_number 3
_exptl_absorpt_coefficient_mu 0.056
_exptl_absorpt_correction_T_max 1.0000
_exptl_absorpt_correction_T_min 0.7292
_exptl_absorpt_correction_type multi-scan
_exptl_absorpt_process_details '(CrysAlis PRO; Oxford Diffraction, 2009)'
_exptl_crystal_colour colourless
_exptl_crystal_density_diffrn 1.115
_exptl_crystal_density_method 'not measured'
_exptl_crystal_description block
_exptl_crystal_F_000 432
_exptl_crystal_size_max 0.278
_exptl_crystal_size_mid 0.255
_exptl_crystal_size_min 0.198
_refine_diff_density_max 0.306
_refine_diff_density_min -0.220
_refine_ls_extinction_method none
_refine_ls_goodness_of_fit_ref 1.017
_refine_ls_hydrogen_treatment mixed
_refine_ls_matrix_type full
_refine_ls_number_parameters 208
_refine_ls_number_reflns 3561
_refine_ls_number_restraints 0
_refine_ls_restrained_S_all 1.017
_refine_ls_R_factor_all 0.0321
_refine_ls_R_factor_gt 0.0288
_refine_ls_shift/su_max 0.000
_refine_ls_shift/su_mean 0.000
_refine_ls_structure_factor_coef Fsqd
_refine_ls_weighting_details 'calc w=1/[\s^2^(Fo^2^)+0.6000P] where P=(Fo^2^+2Fc^2^)/3'
_refine_ls_weighting_scheme calc
_refine_ls_wR_factor_gt 0.0680
_refine_ls_wR_factor_ref 0.0689
_reflns_number_gt 3199
_reflns_number_total 3561
_reflns_threshold_expression I>2\s(I)
_cod_data_source_file br2161.cif
_cod_data_source_block I
_cod_original_sg_symbol_H-M 'P 21/c'
_cod_database_code 2229328
_cod_database_fobs_code 2229328

loop_
_symmetry_equiv_pos_as_xyz
'x, y, z'
'-x, y+1/2, -z+1/2'
'-x, -y, -z'
'x, -y-1/2, z-1/2'

loop_
_atom_site_type_symbol
_atom_site_label
_atom_site_fract_x
_atom_site_fract_y
_atom_site_fract_z
_atom_site_U_iso_or_equiv
_atom_site_adp_type
_atom_site_calc_flag
_atom_site_refinement_flags
_atom_site_occupancy
_atom_site_disorder_assembly
_atom_site_disorder_group
C C1 0.64079(8) 0.84830(8) 0.78113(5) 0.01344(14) Uani d . 1 . .
H H1 0.5827(11) 0.9122(12) 0.8122(7) 0.018(3) Uiso d . 1 . .
B B2 0.80596(8) 0.81753(9) 0.83584(6) 0.01164(14) Uani d . 1 . .
N N1 0.85434(7) 0.89268(8) 0.93327(5) 0.01414(13) Uani d . 1 . .
H H1A 0.9385(13) 0.8604(13) 0.9609(8) 0.027(3) Uiso d . 1 . .
H H1B 0.8607(12) 0.9893(14) 0.9280(8) 0.026(3) Uiso d . 1 . .
H H1C 0.7976(12) 0.8764(13) 0.9748(8) 0.024(3) Uiso d . 1 . .
B B3 0.67585(9) 0.68137(9) 0.83322(6) 0.01329(15) Uani d . 1 . .
H H3 0.6339(11) 0.6570(11) 0.8994(7) 0.018(3) Uiso d . 1 . .
B B4 0.56348(9) 0.70103(10) 0.72203(6) 0.01463(16) Uani d . 1 . .
H H4 0.4514(11) 0.6832(12) 0.7204(8) 0.022(3) Uiso d . 1 . .
B B5 0.62540(9) 0.85015(9) 0.65759(6) 0.01452(16) Uani d . 1 . .
H H5 0.5509(11) 0.9214(12) 0.6171(7) 0.019(3) Uiso d . 1 . .
B B6 0.77708(9) 0.92320(9) 0.72901(6) 0.01289(15) Uani d . 1 . .
H H6 0.7950(11) 1.0393(11) 0.7353(7) 0.019(3) Uiso d . 1 . .
B B7 0.84826(8) 0.63822(9) 0.80794(6) 0.01176(14) Uani d . 1 . .
H H7 0.9196(11) 0.5751(12) 0.8583(7) 0.019(3) Uiso d . 1 . .
B B8 0.69640(9) 0.56516(9) 0.73553(6) 0.01280(15) Uani d . 1 . .
H H8 0.6694(11) 0.4511(12) 0.7382(7) 0.020(3) Uiso d . 1 . .
B B9 0.66519(9) 0.66986(9) 0.62665(6) 0.01348(15) Uani d . 1 . .
H H9 0.6180(11) 0.6216(12) 0.5578(7) 0.019(3) Uiso d . 1 . .
B B10 0.79711(9) 0.80728(9) 0.63111(6) 0.01288(15) Uani d . 1 . .
H H10 0.8360(11) 0.8478(11) 0.5659(7) 0.018(3) Uiso d . 1 . .
B B11 0.91068(8) 0.78779(9) 0.74285(6) 0.01167(15) Uani d . 1 . .
H H11 1.0217(11) 0.8179(11) 0.7508(8) 0.019(3) Uiso d . 1 . .
B B12 0.84085(8) 0.63102(9) 0.67959(6) 0.01164(14) Uani d . 1 . .
H H12 0.9092(11) 0.5566(11) 0.6440(7) 0.017(2) Uiso d . 1 . .
O O1 0.88753(6) 1.20322(7) 0.94495(5) 0.01863(12) Uani d . 1 . .
H H1O 0.9206(15) 1.2323(16) 0.9014(10) 0.045(4) Uiso d . 1 . .
C C2 0.78862(9) 1.30879(9) 0.97377(6) 0.02120(17) Uani d . 1 . .
H H2A 0.7249 1.3401 0.9176 0.035(2) Uiso calc R 1 . .
H H2B 0.8390 1.3926 1.0021 0.035(2) Uiso calc R 1 . .
C C3 0.70730(10) 1.23985(10) 1.04632(7) 0.02545(19) Uani d . 1 . .
H H3A 0.7713 1.2070 1.1008 0.043(2) Uiso calc R 1 . .
H H3B 0.6550 1.1592 1.0170 0.043(2) Uiso calc R 1 . .
H H3C 0.6435 1.3092 1.0677 0.043(2) Uiso calc R 1 . .

loop_
_atom_site_aniso_label
_atom_site_aniso_U_11
_atom_site_aniso_U_22
_atom_site_aniso_U_33
_atom_site_aniso_U_12
_atom_site_aniso_U_13
_atom_site_aniso_U_23
C1 0.0119(3) 0.0125(3) 0.0161(3) 0.0009(3) 0.0025(3) -0.0011(3)
B2 0.0120(3) 0.0121(3) 0.0109(3) -0.0006(3) 0.0020(3) -0.0010(3)
N1 0.0162(3) 0.0148(3) 0.0116(3) -0.0014(2) 0.0026(2) -0.0018(2)
B3 0.0134(3) 0.0129(4) 0.0140(3) -0.0008(3) 0.0036(3) -0.0005(3)
B4 0.0116(3) 0.0141(4) 0.0181(4) -0.0007(3) 0.0016(3) -0.0019(3)
B5 0.0141(4) 0.0135(4) 0.0153(4) 0.0017(3) -0.0007(3) -0.0001(3)
B6 0.0140(3) 0.0113(3) 0.0134(3) -0.0001(3) 0.0021(3) 0.0003(3)
B7 0.0123(3) 0.0114(3) 0.0118(3) 0.0001(3) 0.0022(3) 0.0007(3)
B8 0.0130(3) 0.0117(3) 0.0139(3) -0.0011(3) 0.0026(3) -0.0005(3)
B9 0.0139(3) 0.0128(4) 0.0133(3) 0.0002(3) 0.0002(3) -0.0010(3)
B10 0.0151(4) 0.0119(3) 0.0116(3) 0.0003(3) 0.0016(3) 0.0005(3)
B11 0.0118(3) 0.0117(3) 0.0117(3) -0.0005(3) 0.0024(3) 0.0000(3)
B12 0.0124(3) 0.0111(3) 0.0115(3) 0.0004(3) 0.0022(3) 0.0000(3)
O1 0.0193(3) 0.0187(3) 0.0190(3) 0.0011(2) 0.0069(2) 0.0008(2)
C2 0.0232(4) 0.0159(4) 0.0251(4) 0.0040(3) 0.0055(3) 0.0024(3)
C3 0.0242(4) 0.0254(4) 0.0286(4) 0.0045(3) 0.0108(3) 0.0023(4)

loop_
_atom_type_symbol
_atom_type_description
_atom_type_scat_dispersion_real
_atom_type_scat_dispersion_imag
_atom_type_scat_source
C C 0.0033 0.0016 'International Tables Vol C Tables 4.2.6.8 and 6.1.1.4'
H H 0.0000 0.0000 'International Tables Vol C Tables 4.2.6.8 and 6.1.1.4'
B B 0.0013 0.0007 'International Tables Vol C Tables 4.2.6.8 and 6.1.1.4'
N N 0.0061 0.0033 'International Tables Vol C Tables 4.2.6.8 and 6.1.1.4'
O O 0.0106 0.0060 'International Tables Vol C Tables 4.2.6.8 and 6.1.1.4'

loop_
_geom_angle_atom_site_label_1
_geom_angle_atom_site_label_2
_geom_angle_atom_site_label_3
_geom_angle_site_symmetry_1
_geom_angle_site_symmetry_3
_geom_angle
_geom_angle_publ_flag
B2 C1 B5 . . 114.11(6) ?
B2 C1 B4 . . 113.81(6) ?
B5 C1 B4 . . 63.16(5) ?
B2 C1 B6 . . 62.60(5) ?
B5 C1 B6 . . 62.71(5) ?
B4 C1 B6 . . 115.05(6) ?
B2 C1 B3 . . 62.53(5) ?
B5 C1 B3 . . 114.82(6) ?
B4 C1 B3 . . 62.29(5) ?
B6 C1 B3 . . 114.99(6) ?
B2 C1 H1 . . 117.9(6) ?
B5 C1 H1 . . 118.2(6) ?
B4 C1 H1 . . 118.1(6) ?
B6 C1 H1 . . 117.5(6) ?
B3 C1 H1 . . 117.3(6) ?
N1 B2 C1 . . 118.49(6) ?
N1 B2 B11 . . 125.67(6) ?
C1 B2 B11 . . 106.60(6) ?
N1 B2 B7 . . 124.58(6) ?
C1 B2 B7 . . 106.76(6) ?
B11 B2 B7 . . 61.41(5) ?
N1 B2 B3 . . 118.02(6) ?
C1 B2 B3 . . 59.66(5) ?
B11 B2 B3 . . 109.94(6) ?
B7 B2 B3 . . 60.43(5) ?
N1 B2 B6 . . 119.03(6) ?
C1 B2 B6 . . 59.59(5) ?
B11 B2 B6 . . 60.70(5) ?
B7 B2 B6 . . 110.51(6) ?
B3 B2 B6 . . 110.12(6) ?
B2 N1 H1A . . 112.1(7) ?
B2 N1 H1B . . 113.1(7) ?
H1A N1 H1B . . 107.4(10) ?
B2 N1 H1C . . 111.7(8) ?
H1A N1 H1C . . 105.5(10) ?
H1B N1 H1C . . 106.6(10) ?
C1 B3 B8 . . 104.97(6) ?
C1 B3 B2 . . 57.81(5) ?
B8 B3 B2 . . 107.51(6) ?
C1 B3 B4 . . 58.54(5) ?
B8 B3 B4 . . 60.47(5) ?
B2 B3 B4 . . 106.86(6) ?
C1 B3 B7 . . 104.68(6) ?
B8 B3 B7 . . 60.70(5) ?
B2 B3 B7 . . 59.63(5) ?
B4 B3 B7 . . 108.88(6) ?
C1 B3 H3 . . 118.3(6) ?
B8 B3 H3 . . 128.6(6) ?
B2 B3 H3 . . 118.2(6) ?
B4 B3 H3 . . 121.0(5) ?
B7 B3 H3 . . 125.7(5) ?
C1 B4 B9 . . 104.15(6) ?
C1 B4 B3 . . 59.17(5) ?
B9 B4 B3 . . 107.84(6) ?
C1 B4 B8 . . 104.69(6) ?
B9 B4 B8 . . 60.54(5) ?
B3 B4 B8 . . 59.49(5) ?
C1 B4 B5 . . 58.31(5) ?
B9 B4 B5 . . 59.93(5) ?
B3 B4 B5 . . 108.24(6) ?
B8 B4 B5 . . 108.57(6) ?
C1 B4 H4 . . 119.8(6) ?
B9 B4 H4 . . 126.9(6) ?
B3 B4 H4 . . 119.3(6) ?
B8 B4 H4 . . 125.9(6) ?
B5 B4 H4 . . 120.0(6) ?
C1 B5 B10 . . 104.26(6) ?
C1 B5 B9 . . 103.98(6) ?
B10 B5 B9 . . 60.42(5) ?
C1 B5 B6 . . 59.03(5) ?
B10 B5 B6 . . 59.42(5) ?
B9 B5 B6 . . 107.84(6) ?
C1 B5 B4 . . 58.52(5) ?
B10 B5 B4 . . 107.94(6) ?
B9 B5 B4 . . 59.50(5) ?
B6 B5 B4 . . 108.23(6) ?
C1 B5 H5 . . 119.9(6) ?
B10 B5 H5 . . 126.7(6) ?
B9 B5 H5 . . 126.7(6) ?
B6 B5 H5 . . 119.7(6) ?
B4 B5 H5 . . 119.7(6) ?
C1 B6 B10 . . 104.21(6) ?
C1 B6 B2 . . 57.80(4) ?
B10 B6 B2 . . 106.93(6) ?
C1 B6 B11 . . 104.15(6) ?
B10 B6 B11 . . 60.45(5) ?
B2 B6 B11 . . 59.34(5) ?
C1 B6 B5 . . 58.26(5) ?
B10 B6 B5 . . 60.12(5) ?
B2 B6 B5 . . 106.55(6) ?
B11 B6 B5 . . 108.32(6) ?
C1 B6 H6 . . 118.9(5) ?
B10 B6 H6 . . 129.1(5) ?
B2 B6 H6 . . 118.1(5) ?
B11 B6 H6 . . 125.5(6) ?
B5 B6 H6 . . 121.8(5) ?
B2 B7 B3 . . 59.94(5) ?
B2 B7 B12 . . 106.02(6) ?
B3 B7 B12 . . 106.91(6) ?
B2 B7 B8 . . 106.64(6) ?
B3 B7 B8 . . 59.27(5) ?
B12 B7 B8 . . 59.88(5) ?
B2 B7 B11 . . 59.17(4) ?
B3 B7 B11 . . 107.76(6) ?
B12 B7 B11 . . 59.72(5) ?
B8 B7 B11 . . 107.85(6) ?
B2 B7 H7 . . 120.6(6) ?
B3 B7 H7 . . 121.1(5) ?
B12 B7 H7 . . 124.6(5) ?
B8 B7 H7 . . 123.9(6) ?
B11 B7 H7 . . 121.2(6) ?
B3 B8 B12 . . 107.41(6) ?
B3 B8 B4 . . 60.05(5) ?
B12 B8 B4 . . 107.30(6) ?
B3 B8 B9 . . 107.38(6) ?
B12 B8 B9 . . 59.88(5) ?
B4 B8 B9 . . 59.39(5) ?
B3 B8 B7 . . 60.03(5) ?
B12 B8 B7 . . 59.76(5) ?
B4 B8 B7 . . 108.02(6) ?
B9 B8 B7 . . 107.76(6) ?
B3 B8 H8 . . 120.9(5) ?
B12 B8 H8 . . 123.2(5) ?
B4 B8 H8 . . 121.2(6) ?
B9 B8 H8 . . 122.7(6) ?
B7 B8 H8 . . 121.8(6) ?
B4 B9 B5 . . 60.58(5) ?
B4 B9 B12 . . 107.78(6) ?
B5 B9 B12 . . 108.06(6) ?
B4 B9 B10 . . 108.28(6) ?
B5 B9 B10 . . 59.77(5) ?
B12 B9 B10 . . 60.32(5) ?
B4 B9 B8 . . 60.07(5) ?
B5 B9 B8 . . 108.71(6) ?
B12 B9 B8 . . 59.81(5) ?
B10 B9 B8 . . 108.47(6) ?
B4 B9 H9 . . 121.0(5) ?
B5 B9 H9 . . 121.0(6) ?
B12 B9 H9 . . 122.5(5) ?
B10 B9 H9 . . 121.8(5) ?
B8 B9 H9 . . 121.4(6) ?
B6 B10 B5 . . 60.46(5) ?
B6 B10 B11 . . 60.32(5) ?
B5 B10 B11 . . 108.48(6) ?
B6 B10 B9 . . 108.17(6) ?
B5 B10 B9 . . 59.81(5) ?
B11 B10 B9 . . 107.78(6) ?
B6 B10 B12 . . 107.86(6) ?
B5 B10 B12 . . 107.59(6) ?
B11 B10 B12 . . 59.68(5) ?
B9 B10 B12 . . 59.69(5) ?
B6 B10 H10 . . 121.1(6) ?
B5 B10 H10 . . 121.5(5) ?
B11 B10 H10 . . 121.5(5) ?
B9 B10 H10 . . 122.2(6) ?
B12 B10 H10 . . 122.4(6) ?
B2 B11 B12 . . 106.11(6) ?
B2 B11 B6 . . 59.96(5) ?
B12 B11 B6 . . 107.55(6) ?
B2 B11 B10 . . 106.46(6) ?
B12 B11 B10 . . 60.38(5) ?
B6 B11 B10 . . 59.23(5) ?
B2 B11 B7 . . 59.42(5) ?
B12 B11 B7 . . 59.59(4) ?
B6 B11 B7 . . 108.32(6) ?
B10 B11 B7 . . 108.14(6) ?
B2 B11 H11 . . 121.8(6) ?
B12 B11 H11 . . 123.8(6) ?
B6 B11 H11 . . 120.5(6) ?
B10 B11 H11 . . 122.5(6) ?
B7 B11 H11 . . 122.0(6) ?
B7 B12 B8 . . 60.37(5) ?
B7 B12 B11 . . 60.69(5) ?
B8 B12 B11 . . 109.01(6) ?
B7 B12 B9 . . 108.58(6) ?
B8 B12 B9 . . 60.31(5) ?
B11 B12 B9 . . 108.23(6) ?
B7 B12 B10 . . 108.66(6) ?
B8 B12 B10 . . 108.60(6) ?
B11 B12 B10 . . 59.93(5) ?
B9 B12 B10 . . 59.99(5) ?
B7 B12 H12 . . 121.5(5) ?
B8 B12 H12 . . 121.3(5) ?
B11 B12 H12 . . 121.4(5) ?
B9 B12 H12 . . 121.4(5) ?
B10 B12 H12 . . 121.3(5) ?
C2 O1 H1O . . 109.4(11) ?
O1 C2 C3 . . 108.36(7) ?

loop_
_geom_bond_atom_site_label_1
_geom_bond_atom_site_label_2
_geom_bond_site_symmetry_2
_geom_bond_distance
_geom_bond_publ_flag
C1 B2 . 1.6872(11) ?
C1 B3 . 1.7207(12) ?
C1 B4 . 1.7094(12) ?
C1 B5 . 1.7055(12) ?
C1 B6 . 1.7196(11) ?
C1 H1 . 0.953(10) ?
B2 N1 . 1.5396(10) ?
B2 B11 . 1.7589(11) ?
B2 B7 . 1.7634(12) ?
B2 B3 . 1.7691(12) ?
B2 B6 . 1.7702(12) ?
N1 H1A . 0.898(12) ?
N1 H1B . 0.900(12) ?
N1 H1C . 0.857(12) ?
B3 B8 . 1.7641(12) ?
B3 B4 . 1.7742(12) ?
B3 B7 . 1.7777(12) ?
B3 H3 . 1.075(10) ?
B4 B9 . 1.7692(12) ?
B4 B8 . 1.7816(12) ?
B4 B5 . 1.7885(13) ?
B4 H4 . 1.083(11) ?
B5 B10 . 1.7761(12) ?
B5 B9 . 1.7770(12) ?
B5 B6 . 1.7821(12) ?
B5 H5 . 1.075(10) ?
B6 B10 . 1.7636(12) ?
B6 B11 . 1.7832(12) ?
B6 H6 . 1.090(11) ?
B7 B12 . 1.7787(11) ?
B7 B8 . 1.7896(12) ?
B7 B11 . 1.7985(12) ?
B7 H7 . 1.083(10) ?
B8 B12 . 1.7809(12) ?
B8 B9 . 1.7898(12) ?
B8 H8 . 1.088(11) ?
B9 B12 . 1.7822(12) ?
B9 B10 . 1.7878(12) ?
B9 H9 . 1.099(10) ?
B10 B11 . 1.7856(12) ?
B10 B12 . 1.7937(12) ?
B10 H10 . 1.091(10) ?
B11 B12 . 1.7811(12) ?
B11 H11 . 1.091(10) ?
B12 H12 . 1.110(10) ?
O1 C2 . 1.4532(10) ?
O1 H1O . 0.768(15) ?
C2 C3 . 1.4958(12) ?

loop_
_geom_hbond_atom_site_label_D
_geom_hbond_atom_site_label_H
_geom_hbond_atom_site_label_A
_geom_hbond_site_symmetry_A
_geom_hbond_distance_DH
_geom_hbond_distance_HA
_geom_hbond_distance_DA
_geom_hbond_angle_DHA
N1 H1B O1 . 0.900(12) 2.006(12) 2.8937(9) 168.5(10)
N1 H1A O1 3_777 0.898(12) 2.065(12) 2.9446(9) 166.1(10)
